data_2021139
loop_
_publ_author_name
'Drath, Olga'
'Gable, Robert W.'
'Boskovic, Colette'

_publ_section_title
;
 Structural investigation of one- and two-dimensional coordination
 polymers based on cobalt--bis(dioxolene) units and
 1-hydroxy-1,2,4,5-tetrakis(pyridin-4-yl)cyclohexane
;
_journal_coeditor_code FP3055
_journal_issue 6
_journal_name_full 'Acta Crystallographica Section C Structural Chemistry'
_journal_paper_doi 10.1107/S205322961800671X
_journal_volume 74
_journal_year 2018
_chemical_formula_iupac '[Co (C14 H20 O2)2 (C26 H24 N4 O1)], C2 H6 O, 5H2 O'
_chemical_formula_moiety 'C54 H64 Co N4 O5, C2 H6 O, 5(H2 O)'
_chemical_formula_sum 'C56 H80 Co N4 O11'
_chemical_formula_weight 1044.17
_chemical_name_systematic
'<i>catena</i>-Poly[[[(3,5-di-<i>tert</i>-butylbenzene-1,2-diolato)(1,5-di-<i>tert</i>-butyl-4-oxocyclohexa-2,5-dien-1-yl-3-olato)cobalt(III)]-\m-1-hydroxy-1,2,4,5-tetrakis(pyridin-4-yl)cyclohexane]--ethanol--water (1/1/5)]'
_space_group_crystal_system triclinic
_space_group_IT_number 2
_space_group_name_Hall '-P 1'
_space_group_name_H-M_alt 'P -1'
_symmetry_space_group_name_Hall '-P 1'
_symmetry_space_group_name_H-M 'P -1'
_atom_sites_solution_hydrogens geom
_audit_creation_method
;
Olex2 1.2
(compiled Apr 26 2018 14:22:13 for OlexSys, GUI svn.r5492)
;
_cell_angle_alpha 75.36(3)
_cell_angle_beta 83.11(3)
_cell_angle_gamma 78.68(3)
_cell_formula_units_Z 2
_cell_length_a 10.066(2)
_cell_length_b 16.124(3)
_cell_length_c 18.205(4)
_cell_measurement_reflns_used 15234
_cell_measurement_temperature 275
_cell_measurement_theta_max 32.338
_cell_measurement_theta_min 1.159
_cell_volume 2795.5(11)
_computing_cell_refinement
;
XDS (Kabsch, 1993)
;
_computing_data_collection
;
BluIce (McPhillips <i>et al.</i>, 2002)
;
_computing_data_reduction
;
XDS (Kabsch, 1993)
;
_computing_molecular_graphics
;
OLEX2 (Dolomanov <i>et al.</i>,  2009)
;
_computing_publication_material
;
OLEX2 (Dolomanov <i>et al.</i>,  2009)
;
_computing_structure_refinement
;
SHELXL (Sheldrick, 2015b)
;
_computing_structure_solution
;
SHELXT (Sheldrick, 2015a)
;
_diffrn_ambient_temperature 275
_diffrn_measured_fraction_theta_full 0.998
_diffrn_measured_fraction_theta_max 0.874
_diffrn_measurement_device_type 'ADSC Quantum 210r'
_diffrn_measurement_method 'Phi Scan'
_diffrn_radiation_monochromator 'Silicon Double Crystal'
_diffrn_radiation_type MoK\a
_diffrn_radiation_wavelength 0.71073
_diffrn_reflns_av_R_equivalents 0.0733
_diffrn_reflns_limit_h_max 14
_diffrn_reflns_limit_h_min -14
_diffrn_reflns_limit_k_max 24
_diffrn_reflns_limit_k_min -23
_diffrn_reflns_limit_l_max 26
_diffrn_reflns_limit_l_min -26
_diffrn_reflns_number 110832
_diffrn_reflns_theta_full 25.242
_diffrn_reflns_theta_max 32.338
_diffrn_reflns_theta_min 1.159
_diffrn_standards_number 0
_exptl_absorpt_coefficient_mu 0.368
_exptl_absorpt_correction_T_max 0.993
_exptl_absorpt_correction_T_min 0.963
_exptl_absorpt_correction_type multi-scan
_exptl_absorpt_process_details
;
SADABS-2012/1 (Bruker,2012)
;
_exptl_crystal_colour 'clear blue'
_exptl_crystal_density_diffrn 1.240
_exptl_crystal_description plate
_exptl_crystal_F_000 1118
_exptl_crystal_size_max 0.1
_exptl_crystal_size_mid 0.04
_exptl_crystal_size_min 0.02
_refine_diff_density_max 1.581
_refine_diff_density_min -0.818
_refine_ls_extinction_coef 0.065(4)
_refine_ls_extinction_expression Fc^*^=kFc[1+0.001xFc^2^\l^3^/sin(2\q)]^-1/4^
_refine_ls_extinction_method
;
SHELXL2018 (Sheldrick, 2015b)
;
_refine_ls_goodness_of_fit_ref 1.050
_refine_ls_hydrogen_treatment mixed
_refine_ls_matrix_type full
_refine_ls_number_parameters 673
_refine_ls_number_reflns 17440
_refine_ls_number_restraints 80
_refine_ls_restrained_S_all 1.064
_refine_ls_R_factor_all 0.1229
_refine_ls_R_factor_gt 0.0865
_refine_ls_shift/su_max 0.001
_refine_ls_shift/su_mean 0.000
_refine_ls_structure_factor_coef Fsqd
_refine_ls_weighting_details 'w=1/[\s^2^(Fo^2^)+(0.1329P)^2^+3.0137P] where P=(Fo^2^+2Fc^2^)/3'
_refine_ls_weighting_scheme calc
_refine_ls_wR_factor_gt 0.2452
_refine_ls_wR_factor_ref 0.2685
_reflns_number_gt 11405
_reflns_number_total 17440
_reflns_threshold_expression 'I > 2\s(I)'
_cod_data_source_file fp3055sup1.cif
_cod_data_source_block 2_275k
_cod_database_code 2021139
_shelx_space_group_comment
;
The symmetry employed for this shelxl refinement is uniquely defined
by the following loop, which should always be used as a source of
symmetry information in preference to the above space-group names.
They are only intended as comments.
;
_shelx_estimated_absorpt_t_min 0.964
_shelx_estimated_absorpt_t_max 0.993

loop_
_space_group_symop_operation_xyz
'x, y, z'
'-x, -y, -z'

loop_
_atom_site_type_symbol
_atom_site_label
_atom_site_fract_x
_atom_site_fract_y
_atom_site_fract_z
_atom_site_U_iso_or_equiv
_atom_site_adp_type
_atom_site_calc_flag
_atom_site_occupancy
_atom_site_disorder_assembly
_atom_site_disorder_group
Co Co1 0.38430(4) 0.57620(2) 0.77484(2) 0.03447(14) Uani d 1 . .
O O1 0.2376(2) 0.57599(14) 0.72176(14) 0.0451(5) Uani d 1 . .
O O2 0.2654(2) 0.64775(15) 0.82888(13) 0.0442(5) Uani d 1 . .
O O3 0.4902(2) 0.49778(13) 0.72006(12) 0.0407(5) Uani d 1 . .
O O4 0.3493(3) 0.47383(15) 0.84897(14) 0.0486(5) Uani d 1 . .
N N1 0.4260(2) 0.67736(15) 0.69664(14) 0.0346(5) Uani d 1 . .
N N2 0.9798(3) 1.1221(2) 0.5260(2) 0.0617(9) Uani d 1 . .
N N3 0.5420(3) 0.57488(17) 0.82894(15) 0.0413(6) Uani d 1 . .
C C1 0.1492(3) 0.67370(19) 0.79565(18) 0.0410(6) Uani d 1 . .
C C2 0.1332(3) 0.63593(19) 0.73674(18) 0.0398(6) Uani d 1 . .
C C3 0.0163(4) 0.6613(2) 0.6976(2) 0.0461(7) Uani d 1 . .
C C4 -0.0826(4) 0.7245(2) 0.7206(2) 0.0509(8) Uani d 1 . .
H H4 -0.161446 0.742740 0.694812 0.061 Uiso calc 1 . .
C C5 -0.0714(4) 0.7622(2) 0.7796(2) 0.0515(8) Uani d 1 . .
C C6 0.0475(4) 0.7362(2) 0.8164(2) 0.0459(7) Uani d 1 . .
H H6 0.058967 0.761000 0.855616 0.055 Uiso calc 1 . .
C C7 -0.1853(4) 0.8309(3) 0.8019(3) 0.0646(11) Uani d 1 . .
C C8 -0.1593(8) 0.8574(5) 0.8720(4) 0.115(3) Uani d 1 . .
H H8A -0.171855 0.811437 0.916189 0.172 Uiso calc 1 . .
H H8B -0.221737 0.909288 0.876919 0.172 Uiso calc 1 . .
H H8C -0.067900 0.868132 0.867610 0.172 Uiso calc 1 . .
C C9 -0.3143(6) 0.7897(5) 0.8285(5) 0.111(2) Uani d 1 . .
H H9A -0.349424 0.779051 0.785634 0.166 Uiso calc 1 . .
H H9B -0.381632 0.828653 0.851203 0.166 Uiso calc 1 . .
H H9C -0.292018 0.735670 0.865328 0.166 Uiso calc 1 . .
C C10 -0.2108(11) 0.9055(5) 0.7381(4) 0.162(4) Uani d 1 . .
H H10A -0.126242 0.923102 0.715962 0.243 Uiso calc 1 . .
H H10B -0.268589 0.952697 0.755536 0.243 Uiso calc 1 . .
H H10C -0.254484 0.890199 0.700543 0.243 Uiso calc 1 . .
C C11 0.0026(4) 0.6229(3) 0.6318(2) 0.0558(9) Uani d 1 . .
C C12 0.0162(5) 0.5234(3) 0.6578(3) 0.0668(11) Uani d 1 . .
H H12A 0.019968 0.499429 0.614219 0.100 Uiso calc 1 . .
H H12B -0.060747 0.508622 0.691748 0.100 Uiso calc 1 . .
H H12C 0.097903 0.499877 0.683644 0.100 Uiso calc 1 . .
C C13 0.1152(5) 0.6427(3) 0.5699(2) 0.0641(10) Uani d 1 . .
H H13A 0.111018 0.704545 0.553392 0.096 Uiso calc 1 . .
H H13B 0.103959 0.619892 0.527634 0.096 Uiso calc 1 . .
H H13C 0.201687 0.616199 0.589700 0.096 Uiso calc 1 . .
C C14 -0.1337(5) 0.6588(4) 0.5977(3) 0.0769(13) Uani d 1 . .
H H14A -0.144623 0.721096 0.581719 0.115 Uiso calc 1 . .
H H14B -0.205515 0.642789 0.635225 0.115 Uiso calc 1 . .
H H14C -0.136953 0.635277 0.554635 0.115 Uiso calc 1 . .
C C15 0.4085(3) 0.40470(19) 0.82710(19) 0.0427(7) Uani d 1 . .
C C16 0.4849(3) 0.41768(18) 0.75460(18) 0.0394(6) Uani d 1 . .
C C17 0.5485(4) 0.3455(2) 0.7260(2) 0.0449(7) Uani d 1 . .
C C18 0.5378(4) 0.2651(2) 0.7710(2) 0.0550(9) Uani d 1 . .
H H18 0.579982 0.216690 0.752842 0.066 Uiso calc 1 . .
C C19 0.4670(5) 0.2509(2) 0.8430(2) 0.0613(10) Uani d 1 . .
C C20 0.4025(4) 0.3208(2) 0.8703(2) 0.0570(9) Uani d 1 . .
H H20 0.354543 0.312358 0.917724 0.068 Uiso calc 1 . .
C C21 0.6254(4) 0.3591(2) 0.6477(2) 0.0534(8) Uani d 1 . .
C C22 0.7434(5) 0.4067(3) 0.6467(3) 0.0759(13) Uani d 1 . .
H H22A 0.708085 0.465337 0.650641 0.114 Uiso calc 1 . .
H H22B 0.799110 0.407434 0.600005 0.114 Uiso calc 1 . .
H H22C 0.796887 0.377131 0.688963 0.114 Uiso calc 1 . .
C C23 0.5311(6) 0.4106(3) 0.5882(3) 0.0777(14) Uani d 1 . .
H H23A 0.453954 0.382598 0.591767 0.117 Uiso calc 1 . .
H H23B 0.577882 0.413882 0.538615 0.117 Uiso calc 1 . .
H H23C 0.501187 0.468217 0.595976 0.117 Uiso calc 1 . .
C C24 0.6851(6) 0.2724(3) 0.6273(3) 0.0813(15) Uani d 1 . .
H H24A 0.739628 0.236037 0.666952 0.122 Uiso calc 1 . .
H H24B 0.740362 0.282654 0.580220 0.122 Uiso calc 1 . .
H H24C 0.612676 0.243971 0.621862 0.122 Uiso calc 1 . .
C C25 0.4620(6) 0.1582(3) 0.8908(3) 0.0877(17) Uani d 1 . .
C C29 0.4490(3) 0.67498(18) 0.62404(18) 0.0403(6) Uani d 1 . .
H H29 0.447908 0.623200 0.610567 0.048 Uiso calc 1 . .
C C30 0.4260(4) 0.7527(2) 0.71424(19) 0.0468(7) Uani d 1 . .
H H30 0.408877 0.755832 0.764907 0.056 Uiso calc 1 . .
C C31 0.4504(4) 0.8261(2) 0.6604(2) 0.0525(9) Uani d 1 . .
H H31 0.450906 0.877160 0.675175 0.063 Uiso calc 1 . .
C C32 0.4744(3) 0.74672(19) 0.56736(18) 0.0411(6) Uani d 1 . .
H H32 0.492021 0.742030 0.517109 0.049 Uiso calc 1 . .
C C33 0.4739(3) 0.82449(18) 0.58492(18) 0.0393(6) Uani d 1 . .
C C34 0.4956(3) 0.90524(18) 0.52424(18) 0.0409(6) Uani d 0.694(3) A 1
H H34 0.517510 0.889526 0.475037 0.049 Uiso calc 0.694(3) A 1
C C36 0.6106(3) 0.94376(19) 0.5406(2) 0.0450(7) Uani d 0.5 A 1
H H36A 0.692876 0.900462 0.543341 0.054 Uiso calc 0.5 A 1
H H36B 0.590260 0.957910 0.589912 0.054 Uiso calc 0.5 A 1
C C37 0.6364(3) 1.02593(19) 0.48051(18) 0.0417(7) Uani d 0.194(3) A 1
O O6 0.6543(15) 1.0000(8) 0.4087(4) 0.060(4) Uani d 0.194(3) A 1
H H6A 0.687845 0.948298 0.415771 0.090 Uiso calc 0.194(3) A 1
C C34A 0.4956(3) 0.90524(18) 0.52424(18) 0.0409(6) Uani d 0.306(3) A 2
O O6A 0.5310(7) 0.8808(4) 0.4495(4) 0.0358(14) Uani d 0.306(3) A 2
H H6AA 0.610659 0.856767 0.447265 0.054 Uiso calc 0.306(3) A 2
C C36A 0.6106(3) 0.94376(19) 0.5406(2) 0.0450(7) Uani d 0.5 A 2
H H36C 0.692876 0.900462 0.543341 0.054 Uiso calc 0.5 A 2
H H36D 0.590260 0.957910 0.589912 0.054 Uiso calc 0.5 A 2
C C37A 0.6364(3) 1.02593(19) 0.48051(18) 0.0417(7) Uani d 0.806(3) A 2
H H37A 0.657463 1.010693 0.431084 0.050 Uiso calc 0.806(3) A 2
C C38 0.7549(3) 1.06079(19) 0.4971(2) 0.0447(7) Uani d 1 . .
C C39 0.7698(4) 1.0700(2) 0.5689(2) 0.0505(8) Uani d 1 . .
H H39 0.704193 1.056835 0.608535 0.061 Uiso calc 1 . .
C C40 0.8829(4) 1.0989(2) 0.5808(3) 0.0599(10) Uani d 1 . .
H H40 0.893228 1.102750 0.629841 0.072 Uiso calc 1 . .
C C41 0.9621(4) 1.1142(3) 0.4584(3) 0.0622(10) Uani d 1 . .
H H41 1.027452 1.129662 0.419261 0.075 Uiso calc 1 . .
C C42 0.8539(4) 1.0847(2) 0.4413(2) 0.0555(9) Uani d 1 . .
H H42 0.847381 1.080755 0.391754 0.067 Uiso calc 1 . .
C C43 0.5323(4) 0.5741(2) 0.9020(2) 0.0526(8) Uani d 1 . .
H H43 0.446704 0.583820 0.927141 0.11(2) Uiso calc 1 . .
C C44 0.6458(5) 0.5594(3) 0.9419(3) 0.0658(11) Uani d 1 . .
H H44 0.636233 0.557840 0.993678 0.058(12) Uiso calc 1 . .
C C45 0.6646(4) 0.5656(3) 0.7935(2) 0.0539(8) Uani d 1 . .
H H45 0.671839 0.567990 0.741653 0.052(11) Uiso calc 1 . .
C C46 0.7805(4) 0.5528(3) 0.8291(3) 0.0662(11) Uani d 1 . .
H H46 0.864390 0.547969 0.801407 0.079 Uiso calc 1 . .
C C47 0.7742(5) 0.5469(3) 0.9051(3) 0.0707(13) Uani d 1 . .
C C48 0.9063(6) 0.5261(4) 0.9418(4) 0.105(2) Uani d 0.814(3) B 1
H H48 0.973276 0.541602 0.899284 0.126 Uiso calc 0.814(3) B 1
C C49 0.9132(4) 0.5850(2) 0.9915(2) 0.0527(8) Uani d 0.5 B 1
H H49A 0.840143 0.579806 1.031390 0.063 Uiso calc 0.5 B 1
H H49B 0.899564 0.644636 0.961593 0.063 Uiso calc 0.5 B 1
C C50 0.9507(5) 0.4348(3) 0.9719(3) 0.0747(12) Uani d 0.314(3) B 1
O O5 0.8313(8) 0.4194(11) 1.0230(6) 0.110(5) Uani d 0.314(3) B 1
H H5 0.817140 0.453213 1.051108 0.165 Uiso calc 0.314(3) B 1
C C48A 0.9063(6) 0.5261(4) 0.9418(4) 0.105(2) Uani d 0.186(3) B 2
O O5A 1.0309(14) 0.5351(10) 0.8939(8) 0.113(7) Uani d 0.186(3) B 2
H H5A 1.094168 0.500239 0.914531 0.170 Uiso calc 0.186(3) B 2
C C49A 0.9132(4) 0.5850(2) 0.9915(2) 0.0527(8) Uani d 0.5 B 2
H H49C 0.840143 0.579806 1.031390 0.063 Uiso calc 0.5 B 2
H H49D 0.899564 0.644636 0.961593 0.063 Uiso calc 0.5 B 2
C C50A 0.9507(5) 0.4348(3) 0.9719(3) 0.0747(12) Uani d 0.686(3) B 2
H H50A 0.883964 0.418224 1.014308 0.090 Uiso calc 0.686(3) B 2
C C51 0.9517(4) 0.3758(2) 0.9235(2) 0.0663(11) Uani d 1 . .
C C53 0.8535(4) 0.3226(3) 0.9432(3) 0.158(3) Uani d 1 B .
H H53 0.793340 0.325565 0.985752 0.189 Uiso calc 1 . .
C C55 0.8453(5) 0.2651(3) 0.8991(4) 0.229(6) Uani d 1 B .
H H55 0.779612 0.229521 0.912268 0.275 Uiso calc 1 . .
N N4 0.9352(7) 0.2607(3) 0.8355(4) 0.187(4) Uani d 1 B .
C C54 1.0334(5) 0.3139(4) 0.8159(3) 0.161(4) Uani d 1 B .
H H54 1.093590 0.310960 0.773270 0.193 Uiso calc 1 . .
C C52 1.0416(4) 0.3714(3) 0.8599(2) 0.111(2) Uani d 1 B .
H H52 1.107320 0.407005 0.846752 0.133 Uiso calc 1 . .
C C26 0.5198(15) 0.1507(6) 0.9691(6) 0.116(5) Uani d 0.5 C 1
H H26A 0.609612 0.164791 0.960200 0.174 Uiso calc 0.5 C 1
H H26B 0.523384 0.092297 0.999458 0.174 Uiso calc 0.5 C 1
H H26C 0.461873 0.190372 0.995449 0.174 Uiso calc 0.5 C 1
C C27 0.5445(16) 0.0894(7) 0.8548(8) 0.117(6) Uani d 0.5 C 1
H H27A 0.525657 0.101788 0.802284 0.175 Uiso calc 0.5 C 1
H H27B 0.521550 0.033819 0.880797 0.175 Uiso calc 0.5 C 1
H H27C 0.639256 0.088416 0.858095 0.175 Uiso calc 0.5 C 1
C C28 0.3146(9) 0.1463(8) 0.9090(9) 0.099(4) Uani d 0.5 C 1
H H28A 0.267507 0.188080 0.936716 0.148 Uiso calc 0.5 C 1
H H28B 0.310717 0.088605 0.939243 0.148 Uiso calc 0.5 C 1
H H28C 0.272408 0.154858 0.862439 0.148 Uiso calc 0.5 C 1
C C26A 0.6019(16) 0.1061(9) 0.8952(10) 0.118(6) Uani d 0.5 C 2
H H26D 0.650393 0.117599 0.846034 0.177 Uiso calc 0.5 C 2
H H26E 0.596675 0.045250 0.911292 0.177 Uiso calc 0.5 C 2
H H26F 0.648812 0.121810 0.931235 0.177 Uiso calc 0.5 C 2
C C27A 0.367(2) 0.1509(8) 0.9528(10) 0.119(5) Uani d 0.5 C 2
H H27D 0.395905 0.172436 0.991737 0.178 Uiso calc 0.5 C 2
H H27E 0.358247 0.090913 0.972376 0.178 Uiso calc 0.5 C 2
H H27F 0.280707 0.184313 0.937260 0.178 Uiso calc 0.5 C 2
C C28A 0.397(3) 0.1159(10) 0.8296(12) 0.168(9) Uani d 0.5 C 2
H H28D 0.314121 0.153167 0.812297 0.251 Uiso calc 0.5 C 2
H H28E 0.377671 0.059135 0.855139 0.251 Uiso calc 0.5 C 2
H H28F 0.461037 0.111400 0.786851 0.251 Uiso calc 0.5 C 2
O O7 1.1924(5) 1.1587(4) 0.5866(4) 0.1249(19) Uani d 1 . .
H H7 1.140159 1.153823 0.557283 0.187 Uiso calc 1 . .
C C56 1.1364(10) 1.2347(7) 0.6180(6) 0.151(3) Uani d 1 . .
H H56A 1.077959 1.218125 0.663714 0.182 Uiso calc 1 . .
H H56B 1.083085 1.279004 0.581224 0.182 Uiso calc 1 . .
C C57 1.2517(12) 1.2687(12) 0.6361(10) 0.269(10) Uani d 1 . .
H H57A 1.322311 1.267999 0.595711 0.403 Uiso calc 1 . .
H H57B 1.286131 1.232921 0.682845 0.403 Uiso calc 1 . .
H H57C 1.221486 1.327331 0.641453 0.403 Uiso calc 1 . .

loop_
_atom_site_aniso_label
_atom_site_aniso_U_11
_atom_site_aniso_U_22
_atom_site_aniso_U_33
_atom_site_aniso_U_12
_atom_site_aniso_U_13
_atom_site_aniso_U_23
Co1 0.0359(2) 0.02480(19) 0.0373(2) -0.00252(13) -0.00335(14) 0.00074(13)
O1 0.0483(12) 0.0378(11) 0.0495(13) -0.0074(9) -0.0025(10) -0.0114(9)
O2 0.0467(12) 0.0411(11) 0.0424(11) -0.0019(9) -0.0067(9) -0.0081(9)
O3 0.0475(12) 0.0291(9) 0.0400(11) -0.0037(8) 0.0010(9) -0.0026(8)
O4 0.0517(13) 0.0381(11) 0.0504(13) -0.0073(10) 0.0094(10) -0.0070(10)
N1 0.0384(12) 0.0266(10) 0.0350(11) -0.0060(9) -0.0070(9) 0.0019(8)
N2 0.0536(18) 0.0453(16) 0.088(3) -0.0088(14) -0.0097(17) -0.0156(16)
N3 0.0402(13) 0.0357(12) 0.0411(13) -0.0007(10) -0.0068(10) 0.0006(10)
C1 0.0442(16) 0.0335(13) 0.0411(15) -0.0058(12) -0.0019(12) -0.0021(11)
C2 0.0424(15) 0.0332(13) 0.0420(15) -0.0092(11) 0.0009(12) -0.0055(11)
C3 0.0460(17) 0.0424(16) 0.0500(18) -0.0130(13) -0.0018(14) -0.0080(13)
C4 0.0421(17) 0.0504(18) 0.059(2) -0.0059(14) -0.0082(15) -0.0099(16)
C5 0.0436(17) 0.0421(16) 0.066(2) -0.0040(13) -0.0045(16) -0.0109(15)
C6 0.0484(18) 0.0368(15) 0.0494(17) -0.0053(13) -0.0030(14) -0.0064(13)
C7 0.054(2) 0.058(2) 0.078(3) 0.0120(17) -0.012(2) -0.023(2)
C8 0.130(6) 0.105(5) 0.094(4) 0.051(4) -0.013(4) -0.048(4)
C9 0.063(3) 0.120(5) 0.149(6) 0.008(3) 0.005(4) -0.054(5)
C10 0.235(9) 0.089(4) 0.095(4) 0.084(5) 0.023(5) 0.000(4)
C11 0.056(2) 0.060(2) 0.055(2) -0.0173(17) -0.0041(16) -0.0138(17)
C12 0.081(3) 0.062(2) 0.069(3) -0.030(2) -0.005(2) -0.024(2)
C13 0.066(2) 0.075(3) 0.050(2) -0.015(2) 0.0005(18) -0.0118(19)
C14 0.064(3) 0.099(4) 0.077(3) -0.012(2) -0.022(2) -0.031(3)
C15 0.0407(15) 0.0326(13) 0.0475(16) -0.0029(11) -0.0004(13) 0.0000(12)
C16 0.0407(15) 0.0283(12) 0.0436(15) -0.0029(11) -0.0017(12) -0.0016(11)
C17 0.0493(17) 0.0334(14) 0.0483(17) -0.0036(12) -0.0015(14) -0.0063(12)
C18 0.065(2) 0.0305(14) 0.062(2) -0.0038(14) 0.0045(17) -0.0047(14)
C19 0.075(3) 0.0298(14) 0.065(2) -0.0043(15) 0.0103(19) 0.0049(14)
C20 0.065(2) 0.0399(16) 0.055(2) -0.0126(15) 0.0142(17) 0.0027(15)
C21 0.070(2) 0.0399(16) 0.0489(18) -0.0100(15) 0.0050(16) -0.0126(14)
C22 0.070(3) 0.080(3) 0.084(3) -0.029(2) 0.029(2) -0.035(3)
C23 0.114(4) 0.068(3) 0.048(2) -0.010(3) -0.009(2) -0.012(2)
C24 0.109(4) 0.050(2) 0.078(3) -0.006(2) 0.025(3) -0.022(2)
C25 0.111(4) 0.0349(18) 0.094(4) -0.013(2) 0.025(3) 0.012(2)
C29 0.0504(17) 0.0268(12) 0.0418(15) -0.0083(11) -0.0039(13) -0.0030(11)
C30 0.068(2) 0.0319(14) 0.0409(16) -0.0131(14) -0.0058(14) -0.0046(12)
C31 0.083(3) 0.0294(14) 0.0451(17) -0.0183(15) -0.0020(17) -0.0043(12)
C32 0.0503(17) 0.0303(13) 0.0392(15) -0.0076(12) -0.0056(12) -0.0006(11)
C33 0.0437(15) 0.0270(12) 0.0429(15) -0.0051(11) -0.0085(12) 0.0013(11)
C34 0.0462(16) 0.0268(12) 0.0433(15) -0.0053(11) -0.0039(12) 0.0031(11)
C36 0.0453(16) 0.0291(13) 0.0536(18) -0.0059(11) -0.0070(14) 0.0045(12)
C37 0.0444(16) 0.0293(13) 0.0452(16) -0.0063(11) -0.0039(13) 0.0030(11)
O6 0.057(8) 0.046(7) 0.064(8) -0.007(6) -0.004(6) 0.008(6)
C34A 0.0462(16) 0.0268(12) 0.0433(15) -0.0053(11) -0.0039(12) 0.0031(11)
O6A 0.037(3) 0.029(3) 0.039(3) -0.004(2) -0.006(3) -0.004(2)
C36A 0.0453(16) 0.0291(13) 0.0536(18) -0.0059(11) -0.0070(14) 0.0045(12)
C37A 0.0444(16) 0.0293(13) 0.0452(16) -0.0063(11) -0.0039(13) 0.0030(11)
C38 0.0447(16) 0.0287(13) 0.0549(18) -0.0026(11) -0.0068(14) -0.0008(12)
C39 0.056(2) 0.0359(15) 0.0549(19) -0.0020(14) -0.0091(16) -0.0045(14)
C40 0.060(2) 0.0405(17) 0.080(3) -0.0010(15) -0.016(2) -0.0159(17)
C41 0.051(2) 0.052(2) 0.079(3) -0.0129(16) 0.0044(19) -0.0067(19)
C42 0.057(2) 0.0452(18) 0.060(2) -0.0131(15) 0.0007(17) -0.0044(16)
C43 0.059(2) 0.0485(18) 0.0447(17) -0.0029(15) -0.0048(15) -0.0043(14)
C44 0.080(3) 0.059(2) 0.055(2) 0.004(2) -0.023(2) -0.0107(18)
C45 0.0425(18) 0.060(2) 0.053(2) -0.0016(15) -0.0059(15) -0.0078(16)
C46 0.0413(19) 0.077(3) 0.080(3) 0.0063(18) -0.0132(18) -0.026(2)
C47 0.063(2) 0.065(2) 0.088(3) 0.0204(19) -0.039(2) -0.033(2)
C48 0.093(4) 0.089(4) 0.147(6) 0.038(3) -0.078(4) -0.064(4)
C49 0.057(2) 0.0473(18) 0.0472(18) 0.0041(15) -0.0131(15) -0.0044(14)
C50 0.0749(15) 0.0737(15) 0.0748(15) -0.0100(9) -0.0100(9) -0.0166(9)
O5 0.063(6) 0.171(14) 0.053(6) -0.010(8) -0.007(5) 0.046(7)
C48A 0.093(4) 0.089(4) 0.147(6) 0.038(3) -0.078(4) -0.064(4)
O5A 0.068(9) 0.140(12) 0.110(11) -0.054(9) 0.005(8) 0.031(9)
C49A 0.057(2) 0.0473(18) 0.0472(18) 0.0041(15) -0.0131(15) -0.0044(14)
C50A 0.0749(15) 0.0737(15) 0.0748(15) -0.0100(9) -0.0100(9) -0.0166(9)
C51 0.059(2) 0.055(2) 0.083(3) -0.0034(18) -0.028(2) -0.007(2)
C53 0.154(5) 0.139(5) 0.190(5) -0.044(4) 0.003(4) -0.051(4)
C55 0.232(8) 0.233(8) 0.240(8) -0.064(5) -0.018(5) -0.072(5)
N4 0.206(6) 0.174(5) 0.206(5) -0.042(4) -0.025(4) -0.076(4)
C54 0.160(5) 0.168(5) 0.147(5) 0.002(4) -0.018(4) -0.044(4)
C52 0.087(4) 0.148(6) 0.099(4) 0.029(4) -0.035(4) -0.056(4)
C26 0.170(14) 0.057(6) 0.100(9) -0.022(7) -0.051(9) 0.042(6)
C27 0.164(14) 0.039(5) 0.118(11) 0.000(7) 0.024(10) 0.007(6)
C28 0.109(7) 0.066(6) 0.118(8) -0.045(5) 0.001(6) 0.003(6)
C26A 0.120(11) 0.057(7) 0.131(13) 0.014(7) 0.000(9) 0.034(8)
C27A 0.152(12) 0.057(6) 0.117(10) -0.028(7) 0.037(9) 0.020(7)
C28A 0.26(3) 0.075(9) 0.168(17) -0.090(13) -0.039(17) 0.028(10)
O7 0.077(3) 0.147(4) 0.180(5) 0.000(3) -0.023(3) -0.100(4)
C56 0.189(10) 0.156(8) 0.128(7) -0.051(7) -0.036(7) -0.041(6)
C57 0.177(12) 0.37(2) 0.36(2) -0.135(14) 0.025(13) -0.23(2)

loop_
_atom_type_symbol
_atom_type_description
_atom_type_scat_dispersion_real
_atom_type_scat_dispersion_imag
_atom_type_scat_source
C C 0.0033 0.0016 'International Tables Vol C Tables 4.2.6.8 and 6.1.1.4'
H H 0.0000 0.0000 'International Tables Vol C Tables 4.2.6.8 and 6.1.1.4'
Co Co 0.3494 0.9721 'International Tables Vol C Tables 4.2.6.8 and 6.1.1.4'
N N 0.0061 0.0033 'International Tables Vol C Tables 4.2.6.8 and 6.1.1.4'
O O 0.0106 0.0060 'International Tables Vol C Tables 4.2.6.8 and 6.1.1.4'

loop_
_geom_angle_atom_site_label_1
_geom_angle_atom_site_label_2
_geom_angle_atom_site_label_3
_geom_angle_site_symmetry_1
_geom_angle_site_symmetry_3
_geom_angle
O1 Co1 O2 . . 87.35(10)
O1 Co1 O3 . . 88.02(10)
O1 Co1 O4 . . 91.56(11)
O1 Co1 N1 . . 88.70(10)
O1 Co1 N3 . . 178.52(11)
O2 Co1 O3 . . 174.26(10)
O2 Co1 O4 . . 91.60(10)
O2 Co1 N1 . . 91.02(11)
O2 Co1 N3 . . 94.11(11)
O3 Co1 O4 . . 85.13(10)
O3 Co1 N1 . . 92.27(10)
O3 Co1 N3 . . 90.54(11)
O4 Co1 N1 . . 177.37(10)
O4 Co1 N3 . . 88.62(11)
N1 Co1 N3 . . 91.06(11)
C2 O1 Co1 . . 109.8(2)
C1 O2 Co1 . . 108.9(2)
C16 O3 Co1 . . 111.6(2)
C15 O4 Co1 . . 110.8(2)
C29 N1 Co1 . . 121.5(2)
C29 N1 C30 . . 117.5(3)
C30 N1 Co1 . . 120.9(2)
C41 N2 C40 . . 115.7(4)
C43 N3 Co1 . . 122.4(3)
C43 N3 C45 . . 118.1(3)
C45 N3 Co1 . . 119.2(2)
O2 C1 C2 . . 117.3(3)
O2 C1 C6 . . 122.5(3)
C6 C1 C2 . . 120.2(3)
O1 C2 C1 . . 115.1(3)
O1 C2 C3 . . 124.0(3)
C3 C2 C1 . . 120.9(3)
C2 C3 C11 . . 120.5(3)
C4 C3 C2 . . 116.6(3)
C4 C3 C11 . . 122.9(3)
C3 C4 H4 . . 117.9
C5 C4 C3 . . 124.1(3)
C5 C4 H4 . . 117.9
C4 C5 C7 . . 121.0(3)
C6 C5 C4 . . 117.5(3)
C6 C5 C7 . . 121.5(4)
C1 C6 C5 . . 120.6(3)
C1 C6 H6 . . 119.7
C5 C6 H6 . . 119.7
C5 C7 C9 . . 108.7(4)
C8 C7 C5 . . 112.7(4)
C8 C7 C9 . . 102.1(5)
C10 C7 C5 . . 110.5(4)
C10 C7 C8 . . 111.7(6)
C10 C7 C9 . . 110.7(6)
C7 C8 H8A . . 109.5
C7 C8 H8B . . 109.5
C7 C8 H8C . . 109.5
H8A C8 H8B . . 109.5
H8A C8 H8C . . 109.5
H8B C8 H8C . . 109.5
C7 C9 H9A . . 109.5
C7 C9 H9B . . 109.5
C7 C9 H9C . . 109.5
H9A C9 H9B . . 109.5
H9A C9 H9C . . 109.5
H9B C9 H9C . . 109.5
C7 C10 H10A . . 109.5
C7 C10 H10B . . 109.5
C7 C10 H10C . . 109.5
H10A C10 H10B . . 109.5
H10A C10 H10C . . 109.5
H10B C10 H10C . . 109.5
C3 C11 C12 . . 110.7(3)
C3 C11 C13 . . 109.9(3)
C3 C11 C14 . . 111.8(4)
C13 C11 C12 . . 107.4(4)
C13 C11 C14 . . 108.7(4)
C14 C11 C12 . . 108.2(4)
C11 C12 H12A . . 109.5
C11 C12 H12B . . 109.5
C11 C12 H12C . . 109.5
H12A C12 H12B . . 109.5
H12A C12 H12C . . 109.5
H12B C12 H12C . . 109.5
C11 C13 H13A . . 109.5
C11 C13 H13B . . 109.5
C11 C13 H13C . . 109.5
H13A C13 H13B . . 109.5
H13A C13 H13C . . 109.5
H13B C13 H13C . . 109.5
C11 C14 H14A . . 109.5
C11 C14 H14B . . 109.5
C11 C14 H14C . . 109.5
H14A C14 H14B . . 109.5
H14A C14 H14C . . 109.5
H14B C14 H14C . . 109.5
O4 C15 C16 . . 116.5(3)
O4 C15 C20 . . 123.5(3)
C20 C15 C16 . . 120.0(3)
O3 C16 C15 . . 115.8(3)
O3 C16 C17 . . 124.5(3)
C17 C16 C15 . . 119.7(3)
C16 C17 C21 . . 119.9(3)
C18 C17 C16 . . 117.2(3)
C18 C17 C21 . . 122.9(3)
C17 C18 H18 . . 118.0
C17 C18 C19 . . 124.0(3)
C19 C18 H18 . . 118.0
C18 C19 C25 . . 120.8(4)
C20 C19 C18 . . 119.0(3)
C20 C19 C25 . . 120.2(4)
C15 C20 H20 . . 120.0
C19 C20 C15 . . 120.0(3)
C19 C20 H20 . . 120.0
C17 C21 C22 . . 110.0(3)
C17 C21 C24 . . 111.4(3)
C23 C21 C17 . . 110.0(4)
C23 C21 C22 . . 110.0(4)
C23 C21 C24 . . 107.8(4)
C24 C21 C22 . . 107.6(4)
C21 C22 H22A . . 109.5
C21 C22 H22B . . 109.5
C21 C22 H22C . . 109.5
H22A C22 H22B . . 109.5
H22A C22 H22C . . 109.5
H22B C22 H22C . . 109.5
C21 C23 H23A . . 109.5
C21 C23 H23B . . 109.5
C21 C23 H23C . . 109.5
H23A C23 H23B . . 109.5
H23A C23 H23C . . 109.5
H23B C23 H23C . . 109.5
C21 C24 H24A . . 109.5
C21 C24 H24B . . 109.5
C21 C24 H24C . . 109.5
H24A C24 H24B . . 109.5
H24A C24 H24C . . 109.5
H24B C24 H24C . . 109.5
C19 C25 C26 . . 107.1(5)
C19 C25 C28A . . 100.9(6)
C27 C25 C19 . . 113.3(6)
C27 C25 C26 . . 108.6(6)
C27 C25 C28 . . 112.2(6)
C28 C25 C19 . . 109.1(6)
C28 C25 C26 . . 106.2(6)
C26A C25 C19 . . 110.0(6)
C26A C25 C28A . . 101.3(12)
C27A C25 C19 . . 115.9(6)
C27A C25 C26A . . 122.0(10)
C27A C25 C28A . . 102.9(12)
N1 C29 H29 . . 118.8
N1 C29 C32 . . 122.5(3)
C32 C29 H29 . . 118.8
N1 C30 H30 . . 118.7
N1 C30 C31 . . 122.5(3)
C31 C30 H30 . . 118.7
C30 C31 H31 . . 119.8
C33 C31 C30 . . 120.4(3)
C33 C31 H31 . . 119.8
C29 C32 H32 . . 119.8
C33 C32 C29 . . 120.4(3)
C33 C32 H32 . . 119.8
C31 C33 C34 . . 121.4(3)
C31 C33 C34A . . 121.4(3)
C32 C33 C31 . . 116.6(3)
C32 C33 C34 . . 121.9(3)
C32 C33 C34A . . 121.9(3)
C33 C34 H34 . . 108.8
C33 C34 C37 . 2_676 109.8(3)
C36 C34 C33 . . 111.4(3)
C36 C34 H34 . . 108.8
C36 C34 C37 . 2_676 109.3(3)
C37 C34 H34 2_676 . 108.8
C34 C36 H36A . . 108.9
C34 C36 H36B . . 108.9
C34 C36 C37 . . 113.3(3)
H36A C36 H36B . . 107.7
C37 C36 H36A . . 108.9
C37 C36 H36B . . 108.9
O6 C37 C36 . . 104.6(6)
O6 C37 C38 . . 114.1(6)
C38 C37 C36 . . 111.9(3)
C37 O6 H6A . . 109.5
O6A C34A C33 . . 108.6(3)
O6A C34A C36A . . 108.2(4)
C36A C34A C33 . . 111.4(3)
C34A O6A H6AA . . 109.5
C34A C36A H36C . . 108.9
C34A C36A H36D . . 108.9
C34A C36A C37A . . 113.3(3)
H36C C36A H36D . . 107.7
C37A C36A H36C . . 108.9
C37A C36A H36D . . 108.9
C34A C37A H37A 2_676 . 108.1
C36A C37A H37A . . 108.1
C38 C37A C34A . 2_676 111.7(3)
C38 C37A C36A . . 111.9(3)
C38 C37A H37A . . 108.1
C39 C38 C37 . . 121.9(3)
C39 C38 C37A . . 121.9(3)
C42 C38 C37 . . 121.3(3)
C42 C38 C37A . . 121.3(3)
C42 C38 C39 . . 116.8(3)
C38 C39 H39 . . 120.6
C40 C39 C38 . . 118.9(4)
C40 C39 H39 . . 120.6
N2 C40 C39 . . 124.2(4)
N2 C40 H40 . . 117.9
C39 C40 H40 . . 117.9
N2 C41 H41 . . 117.8
N2 C41 C42 . . 124.4(4)
C42 C41 H41 . . 117.8
C38 C42 H42 . . 120.0
C41 C42 C38 . . 120.0(4)
C41 C42 H42 . . 120.0
N3 C43 H43 . . 119.2
N3 C43 C44 . . 121.6(4)
C44 C43 H43 . . 119.2
C43 C44 H44 . . 120.0
C43 C44 C47 . . 120.1(4)
C47 C44 H44 . . 120.0
N3 C45 H45 . . 118.4
N3 C45 C46 . . 123.3(4)
C46 C45 H45 . . 118.4
C45 C46 H46 . . 120.0
C47 C46 C45 . . 120.1(4)
C47 C46 H46 . . 120.0
C44 C47 C48 . . 125.9(5)
C44 C47 C48A . . 125.9(5)
C46 C47 C44 . . 116.8(4)
C46 C47 C48 . . 117.3(5)
C46 C47 C48A . . 117.3(5)
C47 C48 H48 . . 103.9
C49 C48 C47 . . 112.6(4)
C49 C48 H48 . . 103.9
C50 C48 C47 . . 113.8(5)
C50 C48 H48 . . 103.9
C50 C48 C49 . . 116.9(5)
C48 C49 H49A . . 109.0
C48 C49 H49B . . 109.0
C48 C49 C50 . 2_767 112.9(4)
H49A C49 H49B . . 107.8
C50 C49 H49A 2_767 . 109.0
C50 C49 H49B 2_767 . 109.0
C48 C50 O5 . . 97.0(8)
C48 C50 C51 . . 118.3(4)
C51 C50 O5 . . 101.3(8)
C50 O5 H5 . . 109.5
O5A C48A C47 . . 118.9(9)
O5A C48A C49A . . 100.1(5)
C49A C48A C47 . . 112.6(4)
C50A C48A C47 . . 113.8(5)
C50A C48A O5A . . 92.8(8)
C50A C48A C49A . . 116.9(5)
C48A O5A H5A . . 109.5
C48A C49A H49C . . 109.0
C48A C49A H49D . . 109.0
H49C C49A H49D . . 107.8
C50A C49A H49C 2_767 . 109.0
C50A C49A H49D 2_767 . 109.0
C48A C50A H50A . . 104.8
C48A C50A C51 . . 118.3(4)
C49A C50A H50A 2_767 . 104.8
C51 C50A C49A . 2_767 109.9(4)
C51 C50A H50A . . 104.8
C53 C51 C50 . . 116.0(3)
C53 C51 C50A . . 116.0(3)
C53 C51 C52 . . 120.0
C52 C51 C50 . . 124.0(3)
C52 C51 C50A . . 124.0(3)
C51 C53 H53 . . 120.0
C55 C53 C51 . . 120.0
C55 C53 H53 . . 120.0
C53 C55 H55 . . 120.0
C53 C55 N4 . . 120.0
N4 C55 H55 . . 120.0
C54 N4 C55 . . 120.0
N4 C54 H54 . . 120.0
N4 C54 C52 . . 120.0
C52 C54 H54 . . 120.0
C51 C52 H52 . . 120.0
C54 C52 C51 . . 120.0
C54 C52 H52 . . 120.0
C25 C26 H26A . . 109.5
C25 C26 H26B . . 109.5
C25 C26 H26C . . 109.5
H26A C26 H26B . . 109.5
H26A C26 H26C . . 109.5
H26B C26 H26C . . 109.5
C25 C27 H27A . . 109.5
C25 C27 H27B . . 109.5
C25 C27 H27C . . 109.5
H27A C27 H27B . . 109.5
H27A C27 H27C . . 109.5
H27B C27 H27C . . 109.5
C25 C28 H28A . . 109.5
C25 C28 H28B . . 109.5
C25 C28 H28C . . 109.5
H28A C28 H28B . . 109.5
H28A C28 H28C . . 109.5
H28B C28 H28C . . 109.5
C25 C26A H26D . . 109.5
C25 C26A H26E . . 109.5
C25 C26A H26F . . 109.5
H26D C26A H26E . . 109.5
H26D C26A H26F . . 109.5
H26E C26A H26F . . 109.5
C25 C27A H27D . . 109.5
C25 C27A H27E . . 109.5
C25 C27A H27F . . 109.5
H27D C27A H27E . . 109.5
H27D C27A H27F . . 109.5
H27E C27A H27F . . 109.5
C25 C28A H28D . . 109.5
C25 C28A H28E . . 109.5
C25 C28A H28F . . 109.5
H28D C28A H28E . . 109.5
H28D C28A H28F . . 109.5
H28E C28A H28F . . 109.5
C56 O7 H7 . . 109.5
O7 C56 H56A . . 110.1
O7 C56 H56B . . 110.1
O7 C56 C57 . . 107.8(9)
H56A C56 H56B . . 108.5
C57 C56 H56A . . 110.1
C57 C56 H56B . . 110.1
C56 C57 H57A . . 109.5
C56 C57 H57B . . 109.5
C56 C57 H57C . . 109.5
H57A C57 H57B . . 109.5
H57A C57 H57C . . 109.5
H57B C57 H57C . . 109.5

loop_
_geom_bond_atom_site_label_1
_geom_bond_atom_site_label_2
_geom_bond_site_symmetry_2
_geom_bond_distance
Co1 O1 . 1.860(2)
Co1 O2 . 1.865(2)
Co1 O3 . 1.893(2)
Co1 O4 . 1.912(2)
Co1 N1 . 1.953(2)
Co1 N3 . 1.960(3)
O1 C2 . 1.333(4)
O2 C1 . 1.326(4)
O3 C16 . 1.294(3)
O4 C15 . 1.289(4)
N1 C29 . 1.323(4)
N1 C30 . 1.333(4)
N2 C40 . 1.344(6)
N2 C41 . 1.306(6)
N3 C43 . 1.319(5)
N3 C45 . 1.322(5)
C1 C2 . 1.399(5)
C1 C6 . 1.379(5)
C2 C3 . 1.387(5)
C3 C4 . 1.387(5)
C3 C11 . 1.512(5)
C4 H4 . 0.9300
C4 C5 . 1.386(5)
C5 C6 . 1.382(5)
C5 C7 . 1.524(5)
C6 H6 . 0.9300
C7 C8 . 1.510(8)
C7 C9 . 1.546(8)
C7 C10 . 1.451(8)
C8 H8A . 0.9600
C8 H8B . 0.9600
C8 H8C . 0.9600
C9 H9A . 0.9600
C9 H9B . 0.9600
C9 H9C . 0.9600
C10 H10A . 0.9600
C10 H10B . 0.9600
C10 H10C . 0.9600
C11 C12 . 1.537(6)
C11 C13 . 1.520(6)
C11 C14 . 1.521(6)
C12 H12A . 0.9600
C12 H12B . 0.9600
C12 H12C . 0.9600
C13 H13A . 0.9600
C13 H13B . 0.9600
C13 H13C . 0.9600
C14 H14A . 0.9600
C14 H14B . 0.9600
C14 H14C . 0.9600
C15 C16 . 1.434(4)
C15 C20 . 1.391(4)
C16 C17 . 1.404(4)
C17 C18 . 1.364(5)
C17 C21 . 1.524(5)
C18 H18 . 0.9300
C18 C19 . 1.403(5)
C19 C20 . 1.361(5)
C19 C25 . 1.535(5)
C20 H20 . 0.9300
C21 C22 . 1.532(6)
C21 C23 . 1.499(6)
C21 C24 . 1.527(5)
C22 H22A . 0.9600
C22 H22B . 0.9600
C22 H22C . 0.9600
C23 H23A . 0.9600
C23 H23B . 0.9600
C23 H23C . 0.9600
C24 H24A . 0.9600
C24 H24B . 0.9600
C24 H24C . 0.9600
C25 C26 . 1.571(7)
C25 C27 . 1.492(6)
C25 C28 . 1.519(7)
C25 C26A . 1.492(15)
C25 C27A . 1.386(14)
C25 C28A . 1.70(2)
C29 H29 . 0.9300
C29 C32 . 1.385(4)
C30 H30 . 0.9300
C30 C31 . 1.375(4)
C31 H31 . 0.9300
C31 C33 . 1.371(5)
C32 H32 . 0.9300
C32 C33 . 1.369(4)
C33 C34 . 1.513(4)
C33 C34A . 1.513(4)
C34 H34 . 0.9800
C34 C36 . 1.508(5)
C34 C37 2_676 1.550(4)
C36 H36A . 0.9700
C36 H36B . 0.9700
C36 C37 . 1.534(4)
C37 O6 . 1.4504(11)
C37 C38 . 1.505(5)
O6 H6A . 0.8200
C34A O6A . 1.495(7)
C34A C36A . 1.508(5)
O6A H6AA . 0.8200
C36A H36C . 0.9700
C36A H36D . 0.9700
C36A C37A . 1.534(4)
C37A H37A . 0.9800
C37A C38 . 1.505(5)
C38 C39 . 1.381(5)
C38 C42 . 1.372(5)
C39 H39 . 0.9300
C39 C40 . 1.370(6)
C40 H40 . 0.9300
C41 H41 . 0.9300
C41 C42 . 1.368(6)
C42 H42 . 0.9300
C43 H43 . 0.9300
C43 C44 . 1.377(6)
C44 H44 . 0.9300
C44 C47 . 1.386(7)
C45 H45 . 0.9300
C45 C46 . 1.358(5)
C46 H46 . 0.9300
C46 C47 . 1.357(7)
C47 C48 . 1.501(6)
C47 C48A . 1.501(6)
C48 H48 . 0.9800
C48 C49 . 1.483(6)
C48 C50 . 1.435(8)
C49 H49A . 0.9700
C49 H49B . 0.9700
C49 C50 2_767 1.537(6)
C50 O5 . 1.4507(11)
C50 C51 . 1.448(6)
O5 H5 . 0.8200
C48A O5A . 1.4500(11)
C48A C49A . 1.483(6)
C48A C50A . 1.435(8)
O5A H5A . 0.8200
C49A H49C . 0.9700
C49A H49D . 0.9700
C49A C50A 2_767 1.537(6)
C50A H50A . 0.9800
C50A C51 . 1.448(6)
C51 C53 . 1.3900
C51 C52 . 1.3900
C53 H53 . 0.9300
C53 C55 . 1.3900
C55 H55 . 0.9300
C55 N4 . 1.3900
N4 C54 . 1.3900
C54 H54 . 0.9300
C54 C52 . 1.3900
C52 H52 . 0.9300
C26 H26A . 0.9600
C26 H26B . 0.9600
C26 H26C . 0.9600
C27 H27A . 0.9600
C27 H27B . 0.9600
C27 H27C . 0.9600
C28 H28A . 0.9600
C28 H28B . 0.9600
C28 H28C . 0.9600
C26A H26D . 0.9600
C26A H26E . 0.9600
C26A H26F . 0.9600
C27A H27D . 0.9600
C27A H27E . 0.9600
C27A H27F . 0.9600
C28A H28D . 0.9600
C28A H28E . 0.9600
C28A H28F . 0.9600
O7 H7 . 0.8200
O7 C56 . 1.467(10)
C56 H56A . 0.9700
C56 H56B . 0.9700
C56 C57 . 1.4796(11)
C57 H57A . 0.9600
C57 H57B . 0.9600
C57 H57C . 0.9600

_cod_database_fobs_code 2021139
